data_4340286
loop_
_publ_author_name
'Rische, Daniel'
'Baunemann, Arne'
'Winter, Manuela'
'Fischer, Roland A.'

_publ_section_title
;
 Mixed guanidinato/alkylimido/azido tungsten(VI) complexes: synthesis and
 structural characterization.
;
_journal_issue 1
_journal_name_full 'Inorganic chemistry'
_journal_page_first 269
_journal_page_last 277
_journal_paper_doi 10.1021/ic0512431
_journal_volume 45
_journal_year 2006
_chemical_formula_sum 'C26 H60 Cl2 N10 W2'
_chemical_formula_weight 951.44
_chemical_name_systematic
; 
 ? 
;
_space_group_IT_number 14
_symmetry_cell_setting monoclinic
_symmetry_space_group_name_Hall '-P 2ybc'
_symmetry_space_group_name_H-M 'P 1 21/c 1'
_atom_sites_solution_hydrogens geom
_atom_sites_solution_primary direct
_atom_sites_solution_secondary difmap
_audit_creation_method SHELXL-97
_cell_angle_alpha 90.00
_cell_angle_beta 109.816(7)
_cell_angle_gamma 90.00
_cell_formula_units_Z 2
_cell_length_a 11.8101(10)
_cell_length_b 17.1297(13)
_cell_length_c 9.8014(6)
_cell_measurement_reflns_used 5810
_cell_measurement_temperature 105(2)
_cell_measurement_theta_max 27.49
_cell_measurement_theta_min 2.50
_cell_volume 1865.4(3)
_computing_cell_refinement 'CrysAlis RED 1.171.13, Oxford Diffraction'
_computing_data_collection 'CrysAlis CCD 1.171.13, Oxford Diffraction'
_computing_data_reduction 'CrysAlis RED 1.171.13, Oxford Diffraction'
_computing_molecular_graphics 'SHELXL-97 (Sheldrick, 1997)'
_computing_publication_material SHELXTL-PLUS
_computing_structure_refinement 'SHELXL-97 (Sheldrick, 1997)'
_computing_structure_solution 'SHELXS-97 (Sheldrick, 1990)'
_diffrn_ambient_temperature 105(2)
_diffrn_measured_fraction_theta_full 0.998
_diffrn_measured_fraction_theta_max 0.998
_diffrn_measurement_device_type 'Sapphire2-CCD, Oxford Diffraction'
_diffrn_measurement_method '1109 images at 1.0 deg in \w and 15 sec'
_diffrn_radiation_monochromator graphite
_diffrn_radiation_source 'fine-focus sealed tube'
_diffrn_radiation_type MoK\a
_diffrn_radiation_wavelength 0.71073
_diffrn_reflns_av_R_equivalents 0.0684
_diffrn_reflns_av_sigmaI/netI 0.0341
_diffrn_reflns_limit_h_max 15
_diffrn_reflns_limit_h_min -14
_diffrn_reflns_limit_k_max 22
_diffrn_reflns_limit_k_min -22
_diffrn_reflns_limit_l_max 12
_diffrn_reflns_limit_l_min -12
_diffrn_reflns_number 33252
_diffrn_reflns_theta_full 27.57
_diffrn_reflns_theta_max 27.57
_diffrn_reflns_theta_min 3.25
_exptl_absorpt_coefficient_mu 6.335
_exptl_absorpt_correction_T_max 0.474
_exptl_absorpt_correction_T_min 0.226
_exptl_absorpt_correction_type 'numeric analytical'
_exptl_absorpt_process_details 'Gaussian face-indexed'
_exptl_crystal_colour yellow
_exptl_crystal_density_diffrn 1.694
_exptl_crystal_density_method 'not measured'
_exptl_crystal_description prism
_exptl_crystal_F_000 936
_exptl_crystal_size_max 0.17
_exptl_crystal_size_mid 0.11
_exptl_crystal_size_min 0.04
_refine_diff_density_max 2.424
_refine_diff_density_min -1.615
_refine_diff_density_rms 0.155
_refine_ls_extinction_method none
_refine_ls_goodness_of_fit_ref 1.001
_refine_ls_hydrogen_treatment constr
_refine_ls_matrix_type full
_refine_ls_number_parameters 181
_refine_ls_number_reflns 4312
_refine_ls_number_restraints 0
_refine_ls_restrained_S_all 1.001
_refine_ls_R_factor_all 0.0404
_refine_ls_R_factor_gt 0.0291
_refine_ls_shift/su_max 0.001
_refine_ls_shift/su_mean 0.000
_refine_ls_structure_factor_coef Fsqd
_refine_ls_weighting_details 'calc w=1/[\s^2^(Fo^2^)+(0.0499P)^2^+0.0000P] where P=(Fo^2^+2Fc^2^)/3'
_refine_ls_weighting_scheme calc
_refine_ls_wR_factor_gt 0.0728
_refine_ls_wR_factor_ref 0.0765
_reflns_number_gt 3426
_reflns_number_total 4312
_reflns_threshold_expression >2sigma(I)
_cod_data_source_file ic0512431si20050725_093124.cif
_cod_data_source_block 6
_cod_original_cell_volume 1865.4(2)
_cod_original_sg_symbol_H-M P2(1)/c
_cod_database_code 4340286

loop_
_symmetry_equiv_pos_as_xyz
'x, y, z'
'-x, y+1/2, -z+1/2'
'-x, -y, -z'
'x, -y-1/2, z-1/2'

loop_
_atom_site_label
_atom_site_type_symbol
_atom_site_fract_x
_atom_site_fract_y
_atom_site_fract_z
_atom_site_U_iso_or_equiv
_atom_site_adp_type
_atom_site_occupancy
_atom_site_symmetry_multiplicity
_atom_site_calc_flag
_atom_site_refinement_flags
W1 W 0.860960(13) 0.015441(12) 0.881009(16) 0.02217(8) Uani 1 1 d .
Cl1 Cl 0.84566(9) 0.03643(8) 0.62802(10) 0.0317(3) Uani 1 1 d .
N1 N 0.7596(3) -0.0628(2) 0.8290(4) 0.0304(9) Uani 1 1 d .
C10 C 0.6574(4) -0.1135(3) 0.7621(5) 0.0344(12) Uani 1 1 d .
C13 C 0.5518(5) -0.0619(5) 0.6739(9) 0.117(4) Uani 1 1 d .
H13A H 0.5002 -0.0912 0.5899 0.176 Uiso 1 1 calc R
H13B H 0.5827 -0.0152 0.6405 0.176 Uiso 1 1 calc R
H13C H 0.5048 -0.0463 0.7348 0.176 Uiso 1 1 calc R
N3 N 0.9531(3) -0.0194(2) 1.0904(4) 0.0249(8) Uani 1 1 d .
N2 N 0.7851(3) 0.1020(2) 0.8926(4) 0.0327(9) Uani 1 1 d .
C20 C 0.6874(4) 0.1591(3) 0.8607(5) 0.0390(12) Uani 1 1 d .
C21 C 0.6270(5) 0.1621(4) 0.6942(6) 0.0643(19) Uani 1 1 d .
H21A H 0.6868 0.1502 0.6481 0.096 Uiso 1 1 calc R
H21B H 0.5940 0.2144 0.6651 0.096 Uiso 1 1 calc R
H21C H 0.5619 0.1236 0.6638 0.096 Uiso 1 1 calc R
C22 C 0.7403(6) 0.2387(4) 0.9121(7) 0.0604(17) Uani 1 1 d .
H22A H 0.7571 0.2657 0.8330 0.091 Uiso 1 1 calc R
H22B H 0.8151 0.2325 0.9944 0.091 Uiso 1 1 calc R
H22C H 0.6827 0.2693 0.9423 0.091 Uiso 1 1 calc R
C30 C 0.8984(3) -0.0474(3) 1.1783(4) 0.0286(10) Uani 1 1 d .
C23 C 0.5975(4) 0.1351(4) 0.9317(6) 0.0514(15) Uani 1 1 d .
H23A H 0.6295 0.1476 1.0354 0.077 Uiso 1 1 calc R
H23B H 0.5830 0.0787 0.9195 0.077 Uiso 1 1 calc R
H23C H 0.5218 0.1632 0.8865 0.077 Uiso 1 1 calc R
C11 C 0.6306(8) -0.1570(7) 0.8804(7) 0.165(6) Uani 1 1 d .
H11A H 0.6584 -0.1264 0.9701 0.247 Uiso 1 1 calc R
H11B H 0.6724 -0.2074 0.8962 0.247 Uiso 1 1 calc R
H11C H 0.5437 -0.1657 0.8523 0.247 Uiso 1 1 calc R
N5 N 0.8330(3) 0.0016(3) 1.2330(4) 0.0359(11) Uani 1 1 d .
N4 N 0.9019(4) -0.1223(3) 1.2165(4) 0.0383(10) Uani 1 1 d .
C33 C 0.8645(4) 0.0832(3) 1.2539(5) 0.0394(13) Uani 1 1 d .
H33A H 0.9392 0.0924 1.2338 0.059 Uiso 1 1 calc R
H33B H 0.8759 0.0980 1.3542 0.059 Uiso 1 1 calc R
H33C H 0.7997 0.1147 1.1877 0.059 Uiso 1 1 calc R
C34 C 0.7215(5) -0.0233(4) 1.2540(6) 0.0520(17) Uani 1 1 d .
H34A H 0.6804 -0.0617 1.1795 0.078 Uiso 1 1 calc R
H34B H 0.6691 0.0221 1.2462 0.078 Uiso 1 1 calc R
H34C H 0.7404 -0.0469 1.3502 0.078 Uiso 1 1 calc R
C32 C 0.9050(5) -0.1457(4) 1.3621(5) 0.0506(15) Uani 1 1 d .
H32A H 0.9562 -0.1095 1.4342 0.076 Uiso 1 1 calc R
H32B H 0.9377 -0.1987 1.3829 0.076 Uiso 1 1 calc R
H32C H 0.8233 -0.1446 1.3662 0.076 Uiso 1 1 calc R
C31 C 0.9504(5) -0.1807(3) 1.1407(6) 0.0490(14) Uani 1 1 d .
H31A H 1.0374 -0.1733 1.1667 0.074 Uiso 1 1 calc R
H31B H 0.9117 -0.1745 1.0357 0.074 Uiso 1 1 calc R
H31C H 0.9343 -0.2332 1.1693 0.074 Uiso 1 1 calc R
C12 C 0.6875(5) -0.1669(4) 0.6583(7) 0.0587(16) Uani 1 1 d .
H12A H 0.7730 -0.1808 0.6974 0.088 Uiso 1 1 calc R
H12B H 0.6707 -0.1405 0.5649 0.088 Uiso 1 1 calc R
H12C H 0.6386 -0.2143 0.6448 0.088 Uiso 1 1 calc R

loop_
_atom_site_aniso_label
_atom_site_aniso_U_11
_atom_site_aniso_U_22
_atom_site_aniso_U_33
_atom_site_aniso_U_23
_atom_site_aniso_U_13
_atom_site_aniso_U_12
W1 0.01196(9) 0.04066(14) 0.01367(10) -0.00396(7) 0.00407(7) -0.00412(6)
Cl1 0.0263(5) 0.0536(8) 0.0133(5) -0.0009(4) 0.0043(4) -0.0064(5)
N1 0.0172(17) 0.054(3) 0.0180(18) -0.0025(16) 0.0037(14) -0.0116(16)
C10 0.023(2) 0.058(4) 0.022(2) -0.009(2) 0.0066(18) -0.018(2)
C13 0.017(3) 0.151(8) 0.142(7) -0.109(7) -0.028(3) 0.040(4)
N3 0.0172(17) 0.045(2) 0.0113(16) -0.0040(15) 0.0033(13) -0.0084(15)
N2 0.0252(18) 0.052(3) 0.0174(18) -0.0079(17) 0.0029(15) 0.0035(17)
C20 0.037(3) 0.043(3) 0.028(2) -0.011(2) 0.000(2) 0.010(2)
C21 0.060(4) 0.084(5) 0.032(3) -0.005(3) -0.006(3) 0.036(4)
C22 0.070(4) 0.047(4) 0.055(4) -0.002(3) 0.009(3) 0.004(3)
C30 0.0166(19) 0.052(3) 0.0149(19) -0.009(2) 0.0026(15) -0.0141(19)
C23 0.028(3) 0.064(4) 0.062(4) -0.022(3) 0.014(2) 0.004(2)
C11 0.143(8) 0.291(15) 0.045(4) 0.005(6) 0.012(5) -0.186(10)
N5 0.0199(19) 0.073(3) 0.0184(19) -0.0094(18) 0.0107(16) -0.0112(18)
N4 0.042(2) 0.051(3) 0.023(2) -0.0058(18) 0.0119(17) -0.022(2)
C33 0.031(2) 0.065(4) 0.021(2) -0.010(2) 0.0084(19) 0.000(2)
C34 0.023(2) 0.113(5) 0.026(3) -0.012(3) 0.016(2) -0.018(3)
C32 0.067(4) 0.056(4) 0.033(3) 0.003(3) 0.022(3) -0.033(3)
C31 0.066(4) 0.041(3) 0.047(3) -0.011(3) 0.027(3) -0.020(3)
C12 0.046(3) 0.045(4) 0.084(4) -0.022(3) 0.020(3) -0.006(3)

loop_
_atom_type_symbol
_atom_type_description
_atom_type_scat_dispersion_real
_atom_type_scat_dispersion_imag
_atom_type_scat_source
C C 0.0033 0.0016 'International Tables Vol C Tables 4.2.6.8 and 6.1.1.4'
H H 0.0000 0.0000 'International Tables Vol C Tables 4.2.6.8 and 6.1.1.4'
N N 0.0061 0.0033 'International Tables Vol C Tables 4.2.6.8 and 6.1.1.4'
Cl Cl 0.1484 0.1585 'International Tables Vol C Tables 4.2.6.8 and 6.1.1.4'
W W -0.8490 6.8722 'International Tables Vol C Tables 4.2.6.8 and 6.1.1.4'

loop_
_geom_angle_atom_site_label_1
_geom_angle_atom_site_label_2
_geom_angle_atom_site_label_3
_geom_angle
_geom_angle_site_symmetry_1
_geom_angle_site_symmetry_3
N1 W1 N2 110.54(18) . .
N1 W1 N3 98.42(15) . .
N2 W1 N3 106.79(15) . .
N1 W1 N3 129.63(16) . 3_757
N2 W1 N3 119.56(16) . 3_757
N3 W1 N3 72.77(15) . 3_757
N1 W1 Cl1 90.52(11) . .
N2 W1 Cl1 94.44(12) . .
N3 W1 Cl1 152.13(10) . .
N3 W1 Cl1 81.18(9) 3_757 .
C10 N1 W1 166.0(3) . .
N1 C10 C12 108.7(4) . .
N1 C10 C11 108.0(4) . .
C12 C10 C11 112.5(7) . .
N1 C10 C13 107.7(5) . .
C12 C10 C13 107.7(4) . .
C11 C10 C13 112.2(7) . .
C30 N3 W1 122.8(3) . .
C30 N3 W1 129.5(3) . 3_757
W1 N3 W1 107.23(15) . 3_757
C20 N2 W1 159.0(3) . .
N2 C20 C23 110.2(5) . .
N2 C20 C22 109.0(4) . .
C23 C20 C22 111.5(5) . .
N2 C20 C21 107.2(4) . .
C23 C20 C21 110.5(5) . .
C22 C20 C21 108.3(5) . .
N3 C30 N4 123.6(4) . .
N3 C30 N5 119.8(5) . .
N4 C30 N5 116.6(4) . .
C30 N5 C33 119.8(4) . .
C30 N5 C34 122.1(4) . .
C33 N5 C34 117.6(4) . .
C30 N4 C32 121.6(4) . .
C30 N4 C31 119.5(4) . .
C32 N4 C31 114.7(5) . .

loop_
_geom_bond_atom_site_label_1
_geom_bond_atom_site_label_2
_geom_bond_distance
_geom_bond_site_symmetry_2
W1 N1 1.753(4) .
W1 N2 1.757(4) .
W1 N3 2.059(3) .
W1 N3 2.119(3) 3_757
W1 Cl1 2.4509(10) .
N1 C10 1.450(5) .
C10 C12 1.498(7) .
C10 C11 1.500(8) .
C10 C13 1.534(8) .
N3 C30 1.328(5) .
N3 W1 2.119(3) 3_757
N2 C20 1.463(6) .
C20 C23 1.512(7) .
C20 C22 1.512(8) .
C20 C21 1.544(7) .
C30 N4 1.334(7) .
C30 N5 1.367(6) .
N5 C33 1.444(7) .
N5 C34 1.463(6) .
N4 C32 1.470(6) .
N4 C31 1.473(7) .

loop_
_geom_torsion_atom_site_label_1
_geom_torsion_atom_site_label_2
_geom_torsion_atom_site_label_3
_geom_torsion_atom_site_label_4
_geom_torsion
_geom_torsion_site_symmetry_1
_geom_torsion_site_symmetry_4
N2 W1 N1 C10 41.3(13) . .
N3 W1 N1 C10 152.8(12) . .
N3 W1 N1 C10 -132.6(12) 3_757 .
Cl1 W1 N1 C10 -53.7(12) . .
W1 N1 C10 C12 104.5(13) . .
W1 N1 C10 C11 -133.2(12) . .
W1 N1 C10 C13 -11.8(14) . .
N1 W1 N3 C30 -43.7(4) . .
N2 W1 N3 C30 70.8(4) . .
N3 W1 N3 C30 -172.7(5) 3_757 .
Cl1 W1 N3 C30 -151.2(3) . .
N1 W1 N3 W1 128.99(18) . 3_757
N2 W1 N3 W1 -116.49(18) . 3_757
N3 W1 N3 W1 0.0 3_757 3_757
Cl1 W1 N3 W1 21.5(3) . 3_757
N1 W1 N2 C20 -30.5(10) . .
N3 W1 N2 C20 -136.5(9) . .
N3 W1 N2 C20 144.1(9) 3_757 .
Cl1 W1 N2 C20 61.7(10) . .
W1 N2 C20 C23 78.2(10) . .
W1 N2 C20 C22 -159.1(8) . .
W1 N2 C20 C21 -42.1(12) . .
W1 N3 C30 N4 107.9(4) . .
W1 N3 C30 N4 -63.1(5) 3_757 .
W1 N3 C30 N5 -71.4(5) . .
W1 N3 C30 N5 117.7(4) 3_757 .
N3 C30 N5 C33 -28.3(6) . .
N4 C30 N5 C33 152.4(4) . .
N3 C30 N5 C34 143.4(4) . .
N4 C30 N5 C34 -35.9(6) . .
N3 C30 N4 C32 144.8(4) . .
N5 C30 N4 C32 -36.0(6) . .
N3 C30 N4 C31 -10.9(6) . .
N5 C30 N4 C31 168.3(4) . .
